data_7111075
loop_
_publ_author_name
'Francis, Matthew D.'
'Hitchcock, Peter B.'
'Nixon, John F.'

_publ_section_title
;
 Synthesis and structural characterisation of the first
 hexaphosphastrontocene [Sr(\h5-P3C2But2)2] and its pyrazine adduct
;
_journal_issue 20
_journal_name_full 'Chemical Communications'
_journal_page_first 2027
_journal_paper_doi 10.1039/b005855f
_journal_year 2000
_chemical_compound_source 'synthesis as described'
_chemical_formula_moiety 'C24 H40 N2 P6 Sr'
_chemical_formula_structural 'C24 H40 N2 P6 Sr'
_chemical_formula_sum 'C24 H40 N2 P6 Sr'
_chemical_formula_weight 630.02
_chemical_name_common '[{Sr(P3C2tBu2)2(C4H4N2)}n]'
_chemical_name_systematic
;
 ?
;
_space_group_IT_number 2
_symmetry_cell_setting triclinic
_symmetry_Int_Tables_number 2
_symmetry_space_group_name_Hall '-P 1'
_symmetry_space_group_name_H-M 'P -1'
_atom_sites_solution_hydrogens geom
_atom_sites_solution_primary direct
_atom_sites_solution_secondary difmap
_audit_conform_dict_location ftp://ftp.iucr.org/cifdics/cif_core_2.1beta5.dic
_audit_conform_dict_name cif_core.dic
_audit_conform_dict_version 2.1beta5
_audit_creation_date 2000-04-12T11:27:27-00:00
_audit_creation_method 'WinGX routine CIF_UPDATE'
_cell_angle_alpha 71.134(2)
_cell_angle_beta 74.932(2)
_cell_angle_gamma 68.190(2)
_cell_formula_units_Z 2
_cell_length_a 9.8797(3)
_cell_length_b 11.5540(3)
_cell_length_c 15.8655(4)
_cell_measurement_reflns_used 14559
_cell_measurement_temperature 173(2)
_cell_measurement_theta_max 30.034
_cell_measurement_theta_min 3.705
_cell_measurement_wavelength 0.71073
_cell_volume 1570.80(8)
_computing_cell_refinement 'HKL Scalepack (Otwinowski & Minor 1997)'
_computing_data_reduction 'HKL Denzo and Scalepack (Otwinowski & Minor 1997)'
_computing_molecular_graphics 'Ortep-3 for Windows (Farrugia, 1997)'
_computing_publication_material 'WinGX publication routines (Farrugia, 1999)'
_computing_structure_refinement 'SHELXL-97 (Sheldrick, 1997)'
_computing_structure_solution 'SHELXS-97 (Sheldrick, 1997)'
_diffrn_ambient_temperature 173(2)
_diffrn_measured_fraction_theta_full 0.984
_diffrn_measured_fraction_theta_max 0.984
_diffrn_measurement_device KappaCCD
_diffrn_measurement_method CCD
_diffrn_radiation_monochromator graphite
_diffrn_radiation_probe x-ray
_diffrn_radiation_type MoK\a
_diffrn_radiation_wavelength 0.71073
_diffrn_reflns_av_R_equivalents 0.0506
_diffrn_reflns_av_sigmaI/netI 0.0551
_diffrn_reflns_limit_h_max 12
_diffrn_reflns_limit_h_min -13
_diffrn_reflns_limit_k_max 16
_diffrn_reflns_limit_k_min -16
_diffrn_reflns_limit_l_max 22
_diffrn_reflns_limit_l_min -19
_diffrn_reflns_number 25418
_diffrn_reflns_theta_full 30.04
_diffrn_reflns_theta_max 30.04
_diffrn_reflns_theta_min 3.74
_exptl_absorpt_coefficient_mu 2.037
_exptl_absorpt_correction_T_max 0.688
_exptl_absorpt_correction_T_min 0.633
_exptl_absorpt_correction_type multi-scan
_exptl_absorpt_process_details
;
        [c.f. r.h. blessing, acta cryst. (1995), a51, 33-38]
;
_exptl_crystal_colour yellow
_exptl_crystal_density_diffrn 1.332
_exptl_crystal_density_method 'not measured'
_exptl_crystal_description needle
_exptl_crystal_F_000 652
_exptl_crystal_size_max 0.4
_exptl_crystal_size_mid 0.15
_exptl_crystal_size_min 0.1
_refine_diff_density_max 0.725
_refine_diff_density_min -0.492
_refine_diff_density_rms 0.078
_refine_ls_extinction_method none
_refine_ls_goodness_of_fit_ref 1.035
_refine_ls_hydrogen_treatment mixed
_refine_ls_matrix_type full
_refine_ls_number_parameters 298
_refine_ls_number_reflns 9025
_refine_ls_number_restraints 0
_refine_ls_restrained_S_all 1.035
_refine_ls_R_factor_all 0.0586
_refine_ls_R_factor_gt 0.0405
_refine_ls_shift/su_max 0
_refine_ls_shift/su_mean 0
_refine_ls_structure_factor_coef Fsqd
_refine_ls_weighting_details 'calc w=1/[\s^2^(Fo^2^)+(0.0116P)^2^+1.5523P] where P=(Fo^2^+2Fc^2^)/3'
_refine_ls_weighting_scheme calc
_refine_ls_wR_factor_gt 0.0758
_refine_ls_wR_factor_ref 0.0823
_reflns_number_gt 7336
_reflns_number_total 9025
_reflns_threshold_expression >2sigma(I)
_cod_data_source_file b005855fsup1.cif
_cod_data_source_block FHN-4
_cod_original_cell_volume 1570.80(7)
_cod_original_sg_symbol_H-M P-1
_cod_database_code 7111075

loop_
_symmetry_equiv_pos_as_xyz
'x, y, z'
'-x, -y, -z'

loop_
_atom_site_label
_atom_site_type_symbol
_atom_site_fract_x
_atom_site_fract_y
_atom_site_fract_z
_atom_site_U_iso_or_equiv
_atom_site_adp_type
_atom_site_occupancy
_atom_site_symmetry_multiplicity
_atom_site_calc_flag
_atom_site_refinement_flags
_atom_site_disorder_assembly
_atom_site_disorder_group
Sr Sr 0.23961(2) 0.213486(19) 0.296181(13) 0.02077(5) Uani 1 1 d . . .
P1 P 0.14435(8) 0.38954(7) 0.43344(4) 0.03615(16) Uani 1 1 d . A 1
P2 P -0.03101(7) 0.44273(6) 0.36206(5) 0.03590(16) Uani 1 1 d . A 1
P3 P 0.22963(7) 0.51563(6) 0.23617(4) 0.02898(14) Uani 1 1 d . A 1
P4 P 0.50559(6) 0.02541(6) 0.18995(4) 0.02685(13) Uani 1 1 d . A 1
P5 P 0.33891(7) -0.06201(6) 0.25216(4) 0.02807(13) Uani 1 1 d . A 1
P6 P 0.23021(7) 0.17552(6) 0.10355(4) 0.02678(13) Uani 1 1 d . A 1
N1 N 0.0800(2) 0.0749(2) 0.43347(13) 0.0310(4) Uani 1 1 d . A 1
N2 N 0.4143(2) 0.06828(19) 0.43076(13) 0.0289(4) Uani 1 1 d . A 1
C1 C 0.2746(3) 0.4395(2) 0.34496(17) 0.0303(5) Uani 1 1 d . A 1
C2 C 0.0495(3) 0.5105(2) 0.25409(17) 0.0291(5) Uani 1 1 d . A 1
C3 C 0.4258(3) 0.4323(3) 0.3615(2) 0.0397(6) Uani 1 1 d . A 1
C4 C 0.4306(4) 0.5704(3) 0.3416(3) 0.0620(10) Uani 1 1 d . A 1
H4A H 0.35 0.617 0.3813 0.093 Uiso 1 1 calc R A 1
H4B H 0.4193 0.6149 0.2785 0.093 Uiso 1 1 calc R A 1
H4C H 0.5253 0.5673 0.3523 0.093 Uiso 1 1 calc R A 1
C5 C 0.4501(4) 0.3649(3) 0.4597(2) 0.0577(9) Uani 1 1 d . A 1
H5A H 0.3701 0.4104 0.5003 0.087 Uiso 1 1 calc R A 1
H5B H 0.5449 0.3657 0.4676 0.087 Uiso 1 1 calc R A 1
H5C H 0.4508 0.2756 0.4739 0.087 Uiso 1 1 calc R A 1
C6 C 0.5516(3) 0.3599(3) 0.2995(2) 0.0527(8) Uani 1 1 d . A 1
H6A H 0.549 0.2718 0.3123 0.079 Uiso 1 1 calc R A 1
H6B H 0.6463 0.3571 0.31 0.079 Uiso 1 1 calc R A 1
H6C H 0.5401 0.4043 0.2364 0.079 Uiso 1 1 calc R A 1
C7 C -0.0461(3) 0.5784(2) 0.17855(19) 0.0346(6) Uani 1 1 d . A 1
C8 C 0.0401(4) 0.6321(4) 0.0897(2) 0.0734(12) Uani 1 1 d . A 1
H8A H 0.0806 0.6927 0.0979 0.11 Uiso 1 1 calc R A 1
H8B H -0.0256 0.6769 0.0443 0.11 Uiso 1 1 calc R A 1
H8C H 0.1211 0.5614 0.0696 0.11 Uiso 1 1 calc R A 1
C9 C -0.1708(4) 0.6929(3) 0.2056(3) 0.0755(12) Uani 1 1 d . A 1
H9A H -0.1287 0.7514 0.2151 0.113 Uiso 1 1 calc R A 1
H9B H -0.2324 0.6619 0.2614 0.113 Uiso 1 1 calc R A 1
H9C H -0.2312 0.7388 0.1575 0.113 Uiso 1 1 calc R A 1
C10 C -0.1101(5) 0.4868(4) 0.1659(3) 0.0894(16) Uani 1 1 d . A 1
H10A H -0.1709 0.5311 0.1179 0.134 Uiso 1 1 calc R A 1
H10B H -0.1712 0.4566 0.2223 0.134 Uiso 1 1 calc R A 1
H10C H -0.0298 0.413 0.1492 0.134 Uiso 1 1 calc R A 1
C11 C 0.4117(2) 0.1558(2) 0.11053(14) 0.0233(4) Uani 1 1 d . A 1
C12 C 0.1983(3) 0.0443(2) 0.19060(16) 0.0263(5) Uani 1 1 d . A 1
C13 C 0.4955(3) 0.2403(2) 0.03636(15) 0.0290(5) Uani 1 1 d . A 1
C14 C 0.3988(3) 0.3811(3) 0.01177(19) 0.0419(6) Uani 1 1 d . A 1
H14A H 0.3086 0.386 -0.0061 0.063 Uiso 1 1 calc R A 1
H14B H 0.4532 0.4305 -0.0384 0.063 Uiso 1 1 calc R A 1
H14C H 0.3726 0.4171 0.0641 0.063 Uiso 1 1 calc R A 1
C15 C 0.6336(3) 0.2375(3) 0.0635(2) 0.0496(8) Uani 1 1 d . A 1
H15A H 0.6829 0.2924 0.0142 0.074 Uiso 1 1 calc R A 1
H15B H 0.7008 0.1489 0.076 0.074 Uiso 1 1 calc R A 1
H15C H 0.6062 0.2695 0.1177 0.074 Uiso 1 1 calc R A 1
C16 C 0.5381(4) 0.1898(3) -0.04870(19) 0.0516(8) Uani 1 1 d . A 1
H16A H 0.449 0.1915 -0.0659 0.077 Uiso 1 1 calc R A 1
H16B H 0.6054 0.1013 -0.0362 0.077 Uiso 1 1 calc R A 1
H16C H 0.5872 0.2447 -0.0981 0.077 Uiso 1 1 calc R A 1
C17 C 0.0503(3) 0.0183(2) 0.20333(17) 0.0320(5) Uani 1 1 d . A 1
C18 C -0.0804(3) 0.1359(3) 0.2203(2) 0.0422(6) Uani 1 1 d . A 1
H18A H -0.0734 0.2114 0.1705 0.063 Uiso 1 1 calc R A 1
H18B H -0.0786 0.1517 0.277 0.063 Uiso 1 1 calc R A 1
H18C H -0.1728 0.12 0.2242 0.063 Uiso 1 1 calc R A 1
C19 C 0.0398(3) -0.0086(3) 0.1165(2) 0.0442(7) Uani 1 1 d . A 1
H19A H 0.1228 -0.0839 0.1046 0.066 Uiso 1 1 calc R A 1
H19B H 0.0434 0.0665 0.0657 0.066 Uiso 1 1 calc R A 1
H19C H -0.0533 -0.0255 0.1242 0.066 Uiso 1 1 calc R A 1
C20 C 0.0378(4) -0.0990(3) 0.2815(2) 0.0486(7) Uani 1 1 d . A 1
H20A H 0.1211 -0.1749 0.2712 0.073 Uiso 1 1 calc R A 1
H20B H -0.055 -0.1143 0.2851 0.073 Uiso 1 1 calc R A 1
H20C H 0.0392 -0.0828 0.3382 0.073 Uiso 1 1 calc R A 1
C21 C -0.0630(3) 0.1243(2) 0.46434(16) 0.0309(5) Uani 1 1 d . . 1
H21 H -0.1121 0.2129 0.4405 0.037 Uiso 1 1 calc R . 1
C22 C 0.1419(3) -0.0506(2) 0.47014(16) 0.0319(5) Uani 1 1 d . . 1
H22 H 0.2435 -0.0903 0.4505 0.038 Uiso 1 1 calc R . 1
C23 C 0.3583(3) 0.0664(2) 0.51725(16) 0.0306(5) Uani 1 1 d . . 1
H23 H 0.2571 0.1124 0.5325 0.037 Uiso 1 1 calc R . 1
C24 C 0.5567(3) 0.0004(2) 0.41447(16) 0.0301(5) Uani 1 1 d . . 1
H24 H 0.6013 -0.0021 0.3541 0.036 Uiso 1 1 calc R . 1
M1 C 0.1334 0.4596 0.3261 0 Uiso 0 1 d P A 2
M2 C 0.3369 0.0678 0.1694 0 Uiso 0 1 d P A 2

loop_
_atom_site_aniso_label
_atom_site_aniso_U_11
_atom_site_aniso_U_22
_atom_site_aniso_U_33
_atom_site_aniso_U_23
_atom_site_aniso_U_13
_atom_site_aniso_U_12
Sr 0.02090(10) 0.02013(10) 0.01918(10) -0.00521(7) -0.00309(7) -0.00401(7)
P1 0.0412(4) 0.0335(3) 0.0278(3) -0.0146(3) -0.0018(3) -0.0019(3)
P2 0.0264(3) 0.0302(3) 0.0414(4) -0.0104(3) 0.0027(3) -0.0025(3)
P3 0.0291(3) 0.0249(3) 0.0334(3) -0.0050(3) -0.0087(3) -0.0086(2)
P4 0.0231(3) 0.0284(3) 0.0248(3) -0.0092(2) -0.0054(2) -0.0003(2)
P5 0.0315(3) 0.0210(3) 0.0283(3) -0.0065(2) -0.0064(3) -0.0032(2)
P6 0.0268(3) 0.0282(3) 0.0258(3) -0.0045(2) -0.0095(2) -0.0075(2)
N1 0.0316(11) 0.0338(11) 0.0264(10) -0.0044(9) -0.0018(8) -0.0137(9)
N2 0.0287(10) 0.0288(10) 0.0253(10) -0.0025(8) -0.0095(8) -0.0050(8)
C1 0.0352(13) 0.0234(11) 0.0342(13) -0.0114(10) -0.0097(11) -0.0048(10)
C2 0.0270(11) 0.0185(10) 0.0396(13) -0.0086(10) -0.0077(10) -0.0022(9)
C3 0.0440(15) 0.0321(13) 0.0517(17) -0.0107(12) -0.0222(14) -0.0118(12)
C4 0.072(2) 0.0430(17) 0.092(3) -0.0129(18) -0.041(2) -0.0254(16)
C5 0.073(2) 0.0541(19) 0.062(2) -0.0071(16) -0.0417(19) -0.0226(17)
C6 0.0324(15) 0.0573(19) 0.072(2) -0.0183(17) -0.0144(15) -0.0120(14)
C7 0.0300(12) 0.0250(12) 0.0490(16) -0.0063(11) -0.0152(12) -0.0054(10)
C8 0.054(2) 0.092(3) 0.051(2) 0.006(2) -0.0261(18) -0.006(2)
C9 0.063(2) 0.052(2) 0.100(3) -0.028(2) -0.044(2) 0.0235(17)
C10 0.124(4) 0.058(2) 0.117(4) 0.006(2) -0.088(3) -0.042(2)
C11 0.0258(11) 0.0245(11) 0.0202(10) -0.0085(9) -0.0056(9) -0.0050(9)
C12 0.0281(11) 0.0257(11) 0.0273(11) -0.0101(9) -0.0054(9) -0.0074(9)
C13 0.0298(12) 0.0333(12) 0.0236(11) -0.0076(10) -0.0020(9) -0.0107(10)
C14 0.0442(16) 0.0351(14) 0.0412(15) -0.0003(12) -0.0060(13) -0.0153(12)
C15 0.0391(16) 0.063(2) 0.0491(17) -0.0010(15) -0.0110(14) -0.0269(15)
C16 0.064(2) 0.0577(19) 0.0351(15) -0.0200(14) 0.0120(14) -0.0276(16)
C17 0.0335(13) 0.0341(13) 0.0338(13) -0.0093(11) -0.0080(11) -0.0144(11)
C18 0.0292(13) 0.0459(16) 0.0563(18) -0.0207(14) -0.0062(12) -0.0110(12)
C19 0.0468(16) 0.0546(18) 0.0468(16) -0.0213(14) -0.0104(13) -0.0238(14)
C20 0.0537(18) 0.0517(18) 0.0525(18) -0.0049(15) -0.0124(15) -0.0343(15)
C21 0.0310(12) 0.0319(12) 0.0275(12) -0.0044(10) -0.0035(10) -0.0109(10)
C22 0.0286(12) 0.0360(13) 0.0293(12) -0.0068(10) -0.0005(10) -0.0122(10)
C23 0.0276(12) 0.0342(13) 0.0283(12) -0.0064(10) -0.0092(10) -0.0059(10)
C24 0.0321(12) 0.0331(13) 0.0232(11) -0.0057(10) -0.0066(10) -0.0080(10)

loop_
_atom_type_symbol
_atom_type_description
_atom_type_scat_dispersion_real
_atom_type_scat_dispersion_imag
_atom_type_scat_source
C C 0.0033 0.0016 'International Tables Vol C Tables 4.2.6.8 and 6.1.1.4'
H H 0 0 'International Tables Vol C Tables 4.2.6.8 and 6.1.1.4'
N N 0.0061 0.0033 'International Tables Vol C Tables 4.2.6.8 and 6.1.1.4'
P P 0.1023 0.0942 'International Tables Vol C Tables 4.2.6.8 and 6.1.1.4'
Sr Sr -1.5307 3.2498 'International Tables Vol C Tables 4.2.6.8 and 6.1.1.4'

loop_
_geom_angle_atom_site_label_1
_geom_angle_atom_site_label_2
_geom_angle_atom_site_label_3
_geom_angle
_geom_angle_site_symmetry_1
_geom_angle_site_symmetry_3
N1 Sr M2 101.70(4) . .
N1 Sr N2 71.98(6) . .
M2 Sr N2 104.34(4) . .
N1 Sr M1 104.54(4) . .
M2 Sr M1 146.728(8) . .
N2 Sr M1 102.98(4) . .
N1 Sr C1 113.77(6) . .
M2 Sr C1 143.95(5) . .
N2 Sr C1 81.72(6) . .
M1 Sr C1 27.22(4) . .
N1 Sr C11 128.77(6) . .
M2 Sr C11 27.06(4) . .
N2 Sr C11 109.78(6) . .
M1 Sr C11 123.37(4) . .
C1 Sr C11 117.14(6) . .
N1 Sr C12 80.31(6) . .
M2 Sr C12 27.06(4) . .
N2 Sr C12 112.95(6) . .
M1 Sr C12 143.23(4) . .
C1 Sr C12 162.90(6) . .
C11 Sr C12 50.94(6) . .
N1 Sr C2 109.32(6) . .
M2 Sr C2 123.41(5) . .
N2 Sr C2 129.58(6) . .
M1 Sr C2 26.62(4) . .
C1 Sr C2 50.66(6) . .
C11 Sr C2 106.66(6) . .
C12 Sr C2 116.93(6) . .
N1 Sr P1 82.04(5) . .
M2 Sr P1 176.136(16) . .
N2 Sr P1 75.80(4) . .
M1 Sr P1 31.061(13) . .
C1 Sr P1 32.19(5) . .
C11 Sr P1 149.17(4) . .
C12 Sr P1 156.41(5) . .
C2 Sr P1 55.43(5) . .
N1 Sr P4 110.51(5) . .
M2 Sr P4 30.779(11) . .
N2 Sr P4 79.28(4) . .
M1 Sr P4 143.570(14) . .
C1 Sr P4 122.73(5) . .
C11 Sr P4 31.98(4) . .
C12 Sr P4 55.56(4) . .
C2 Sr P4 136.73(5) . .
P1 Sr P4 146.883(19) . .
N1 Sr P2 79.15(5) . .
M2 Sr P2 142.814(15) . .
N2 Sr P2 110.99(4) . .
M1 Sr P2 30.635(13) . .
C1 Sr P2 55.56(5) . .
C11 Sr P2 136.35(4) . .
C12 Sr P2 121.93(4) . .
C2 Sr P2 31.77(5) . .
P1 Sr P2 38.451(19) . .
P4 Sr P2 168.137(18) . .
N1 Sr P5 75.18(5) . .
M2 Sr P5 30.677(11) . .
N2 Sr P5 81.67(4) . .
M1 Sr P5 175.080(13) . .
C1 Sr P5 157.35(5) . .
C11 Sr P5 55.48(4) . .
C12 Sr P5 31.89(4) . .
C2 Sr P5 148.67(5) . .
P1 Sr P5 151.949(18) . .
P4 Sr P5 38.352(17) . .
P2 Sr P5 146.083(19) . .
N1 Sr P6 109.65(4) . .
M2 Sr P6 29.108(11) . .
N2 Sr P6 133.38(4) . .
M1 Sr P6 120.282(13) . .
C1 Sr P6 131.31(5) . .
C11 Sr P6 31.72(4) . .
C12 Sr P6 31.80(4) . .
C2 Sr P6 94.93(5) . .
P1 Sr P6 150.304(17) . .
P4 Sr P6 55.935(15) . .
P2 Sr P6 115.063(18) . .
P5 Sr P6 55.865(16) . .
N1 Sr P3 133.29(5) . .
M2 Sr P3 120.811(14) . .
N2 Sr P3 111.23(4) . .
M1 Sr P3 28.892(12) . .
C1 Sr P3 31.75(5) . .
C11 Sr P3 95.17(4) . .
C12 Sr P3 131.28(4) . .
C2 Sr P3 31.35(4) . .
P1 Sr P3 56.024(18) . .
P4 Sr P3 115.898(18) . .
P2 Sr P3 55.622(18) . .
P5 Sr P3 150.632(18) . .
P6 Sr P3 100.427(17) . .
C1 P1 P2 99.38(8) . .
C1 P1 Sr 71.45(8) . .
P2 P1 Sr 71.53(3) . .
C2 P2 P1 99.84(8) . .
C2 P2 Sr 73.12(7) . .
P1 P2 Sr 70.02(2) . .
C2 P3 C1 100.44(12) . .
C2 P3 Sr 71.30(7) . .
C1 P3 Sr 68.74(8) . .
C11 P4 P5 99.63(8) . .
C11 P4 Sr 71.74(7) . .
P5 P4 Sr 71.03(2) . .
C12 P5 P4 99.77(8) . .
C12 P5 Sr 71.66(8) . .
P4 P5 Sr 70.61(2) . .
C11 P6 C12 100.73(11) . .
C11 P6 Sr 70.43(7) . .
C12 P6 Sr 70.53(8) . .
C21 N1 C22 115.6(2) . .
C21 N1 Sr 123.45(16) . .
C22 N1 Sr 120.81(16) . .
C24 N2 C23 115.69(19) . .
C24 N2 Sr 123.82(15) . .
C23 N2 Sr 120.47(15) . .
C3 C1 P1 121.53(18) . .
C3 C1 P3 117.78(19) . .
P1 C1 P3 120.34(14) . .
C3 C1 Sr 120.79(15) . .
P1 C1 Sr 76.36(8) . .
P3 C1 Sr 79.52(8) . .
C7 C2 P3 120.71(18) . .
C7 C2 P2 118.98(18) . .
P3 C2 P2 119.95(14) . .
C7 C2 Sr 124.33(15) . .
P3 C2 Sr 77.34(8) . .
P2 C2 Sr 75.11(8) . .
C6 C3 C5 108.6(2) . .
C6 C3 C4 109.4(3) . .
C5 C3 C4 107.5(2) . .
C6 C3 C1 110.3(2) . .
C5 C3 C1 112.3(2) . .
C4 C3 C1 108.6(2) . .
C10 C7 C8 109.6(3) . .
C10 C7 C9 109.7(3) . .
C8 C7 C9 106.8(3) . .
C10 C7 C2 110.2(2) . .
C8 C7 C2 112.2(2) . .
C9 C7 C2 108.3(2) . .
C13 C11 P4 120.15(16) . .
C13 C11 P6 119.04(15) . .
P4 C11 P6 120.02(13) . .
C13 C11 Sr 125.47(14) . .
P4 C11 Sr 76.27(7) . .
P6 C11 Sr 77.85(8) . .
C17 C12 P5 121.77(17) . .
C17 C12 P6 118.06(16) . .
P5 C12 P6 119.83(14) . .
C17 C12 Sr 122.33(15) . .
P5 C12 Sr 76.45(8) . .
P6 C12 Sr 77.67(8) . .
C15 C13 C14 107.6(2) . .
C15 C13 C16 109.6(2) . .
C14 C13 C16 107.5(2) . .
C15 C13 C11 112.6(2) . .
C14 C13 C11 111.8(2) . .
C16 C13 C11 107.6(2) . .
C18 C17 C20 108.9(2) . .
C18 C17 C19 108.3(2) . .
C20 C17 C19 107.7(2) . .
C18 C17 C12 110.6(2) . .
C20 C17 C12 112.3(2) . .
C19 C17 C12 109.0(2) . .
N1 C21 C22 122.1(2) . 2_556
N1 C22 C21 122.3(2) . 2_556
N1 C22 Sr 40.74(12) . .
C21 C22 Sr 162.81(18) 2_556 .
N2 C23 C24 122.1(2) . 2_656
N2 C23 Sr 41.18(11) . .
C24 C23 Sr 163.13(18) 2_656 .
N2 C24 C23 122.2(2) . 2_656

loop_
_geom_bond_atom_site_label_1
_geom_bond_atom_site_label_2
_geom_bond_distance
_geom_bond_site_symmetry_2
Sr N1 2.762(2) .
Sr M2 2.7906(2) .
Sr N2 2.7928(18) .
Sr M1 2.7944(2) .
Sr C1 3.107(2) .
Sr C11 3.136(2) .
Sr C12 3.140(2) .
Sr C2 3.183(2) .
Sr P1 3.1847(7) .
Sr P4 3.2079(6) .
Sr P2 3.2143(7) .
Sr P5 3.2161(6) .
Sr P6 3.2537(6) .
Sr P3 3.2782(7) .
P1 C1 1.746(3) .
P1 P2 2.1073(10) .
P2 C2 1.751(3) .
P3 C2 1.748(2) .
P3 C1 1.754(2) .
P4 C11 1.749(2) .
P4 P5 2.1101(9) .
P5 C12 1.748(2) .
P6 C11 1.750(2) .
P6 C12 1.755(2) .
N1 C21 1.335(3) .
N1 C22 1.340(3) .
N2 C24 1.335(3) .
N2 C23 1.336(3) .
C1 C3 1.551(3) .
C2 C7 1.541(3) .
C3 C6 1.529(4) .
C3 C5 1.537(4) .
C3 C4 1.540(4) .
C7 C10 1.504(4) .
C7 C8 1.516(4) .
C7 C9 1.527(4) .
C11 C13 1.541(3) .
C12 C17 1.550(3) .
C13 C15 1.521(3) .
C13 C14 1.530(3) .
C13 C16 1.539(4) .
C17 C18 1.529(4) .
C17 C20 1.532(4) .
C17 C19 1.543(4) .
C21 C22 1.383(3) 2_556
C22 C21 1.383(3) 2_556
C23 C24 1.387(3) 2_656
C24 C23 1.388(3) 2_656
